data_7042221
loop_
_publ_author_name
'Li, Ning'
'Garc\'ia-Rodr\'iguez, Ra\'ul'
'Matthews, Peter D.'
'Luo, He-Kuan'
'Wright, Dominic S.'

_publ_section_title
;
 Synthesis, structure and paramagnetic NMR analysis of a series of
 lanthanide-containing [LnTi6O3(O(i)Pr)9(salicylate)6] cages.
;
_journal_issue 13
_journal_name_full 'Dalton transactions (Cambridge, England : 2003)'
_journal_page_first 4287
_journal_page_last 4295
_journal_paper_doi 10.1039/c7dt00049a
_journal_volume 46
_journal_year 2017
_chemical_formula_moiety 'C69 H87 O30 Tb Ti6'
_chemical_formula_sum 'C69 H87 O30 Tb Ti6'
_chemical_formula_weight 1842.70
_space_group_crystal_system hexagonal
_space_group_IT_number 174
_space_group_name_Hall 'P -6'
_space_group_name_H-M_alt 'P -6'
_symmetry_space_group_name_Hall 'P -6'
_symmetry_space_group_name_H-M 'P -6'
_atom_sites_solution_hydrogens geom
_audit_creation_method SHELXL-2016/6
_audit_update_record
;
2017-02-27 deposited with the CCDC.
2017-03-01 downloaded from the CCDC.
;
_cell_angle_alpha 90
_cell_angle_beta 90
_cell_angle_gamma 120
_cell_formula_units_Z 2
_cell_length_a 14.9365(3)
_cell_length_b 14.9365(3)
_cell_length_c 23.6008(6)
_cell_measurement_reflns_used 9908
_cell_measurement_temperature 180(2)
_cell_measurement_theta_max 66.6
_cell_measurement_theta_min 3.416
_cell_volume 4559.90(17)
_computing_cell_refinement 'refinement of XYZ centroids > 20sigma(I)'
_computing_data_collection 'Bruker software package, narrow-frames'
_computing_data_reduction
;
 
Bruker SAINT software package, narrow frame algorithm

;
_computing_molecular_graphics 'SHELXL-2016/6 (Sheldrick, 2016)'
_computing_publication_material 'SHELXL-2016/6 (Sheldrick, 2016)'
_computing_structure_refinement 'SHELXL-2016/6 (Sheldrick, 2016)'
_computing_structure_solution 'SHELXT 2014/4 (Sheldrick, 2014)'
_diffrn_ambient_temperature 180(2)
_diffrn_measured_fraction_theta_full 0.999
_diffrn_measured_fraction_theta_max 0.999
_diffrn_measurement_device_type 'Bruker QUEST D8 CCD'
_diffrn_measurement_method 'Thin slice \w and \f scans'
_diffrn_radiation_source '30W microfocus sealed tube, Quazar optics'
_diffrn_radiation_type CuK\a
_diffrn_radiation_wavelength 1.54184
_diffrn_reflns_av_R_equivalents 0.0553
_diffrn_reflns_av_unetI/netI 0.0334
_diffrn_reflns_Laue_measured_fraction_full 0.999
_diffrn_reflns_Laue_measured_fraction_max 0.999
_diffrn_reflns_limit_h_max 17
_diffrn_reflns_limit_h_min -17
_diffrn_reflns_limit_k_max 16
_diffrn_reflns_limit_k_min -17
_diffrn_reflns_limit_l_max 28
_diffrn_reflns_limit_l_min -28
_diffrn_reflns_number 39344
_diffrn_reflns_point_group_measured_fraction_full 0.999
_diffrn_reflns_point_group_measured_fraction_max 0.999
_diffrn_reflns_theta_full 66.641
_diffrn_reflns_theta_max 66.641
_diffrn_reflns_theta_min 3.417
_exptl_absorpt_coefficient_mu 8.574
_exptl_absorpt_correction_T_max 0.293
_exptl_absorpt_correction_T_min 0.190
_exptl_absorpt_correction_type multi-scan
_exptl_absorpt_process_details
;
multi-scan from symmetry-related measurements (SADABS) 
;
_exptl_crystal_colour yellow
_exptl_crystal_density_diffrn 1.342
_exptl_crystal_description block
_exptl_crystal_F_000 1876
_exptl_crystal_size_max 0.290
_exptl_crystal_size_mid 0.200
_exptl_crystal_size_min 0.190
_exptl_transmission_factor_max 1.000
_exptl_transmission_factor_min 0.636
_refine_diff_density_max 6.042
_refine_diff_density_min -0.572
_refine_diff_density_rms 0.188
_refine_ls_abs_structure_details
;
 Flack x determined using 2507 quotients [(I+)-(I-)]/[(I+)+(I-)]
 (Parsons, Flack and Wagner, Acta Cryst. B69 (2013) 249-259).
;
_refine_ls_abs_structure_Flack 0.152(6)
_refine_ls_extinction_method none
_refine_ls_goodness_of_fit_ref 1.101
_refine_ls_hydrogen_treatment constr
_refine_ls_matrix_type full
_refine_ls_number_parameters 331
_refine_ls_number_reflns 5531
_refine_ls_number_restraints 212
_refine_ls_restrained_S_all 1.095
_refine_ls_R_factor_all 0.0707
_refine_ls_R_factor_gt 0.0684
_refine_ls_shift/su_max 0.000
_refine_ls_shift/su_mean 0.000
_refine_ls_structure_factor_coef Fsqd
_refine_ls_weighting_details 'w=1/[\s^2^(Fo^2^)+(0.1458P)^2^+8.4982P] where P=(Fo^2^+2Fc^2^)/3'
_refine_ls_weighting_scheme calc
_refine_ls_wR_factor_gt 0.1920
_refine_ls_wR_factor_ref 0.1949
_reflns_Friedel_coverage 0.989
_reflns_Friedel_fraction_full 0.999
_reflns_Friedel_fraction_max 0.999
_reflns_number_gt 5296
_reflns_number_total 5531
_reflns_threshold_expression 'I > 2\s(I)'
_cod_data_source_file c7dt00049a2.cif
_cod_data_source_block tb_b
_cod_depositor_comments 'Adding full bibliography for 7042216--7042227.cif.'
_cod_original_cell_volume 4559.9(2)
_cod_database_code 7042221
_shelx_shelxl_version_number 2016/6
_shelx_space_group_comment
;
The symmetry employed for this shelxl refinement is uniquely defined
by the following loop, which should always be used as a source of
symmetry information in preference to the above space-group names.
They are only intended as comments.
;
_shelx_estimated_absorpt_t_min 0.190
_shelx_estimated_absorpt_t_max 0.293

loop_
_space_group_symop_operation_xyz
'x, y, z'
'-y, x-y, z'
'-x+y, -x, z'
'x, y, -z'
'-y, x-y, -z'
'-x+y, -x, -z'

loop_
_atom_site_label
_atom_site_type_symbol
_atom_site_fract_x
_atom_site_fract_y
_atom_site_fract_z
_atom_site_U_iso_or_equiv
_atom_site_adp_type
_atom_site_occupancy
_atom_site_site_symmetry_order
_atom_site_calc_flag
_atom_site_refinement_flags_posn
_atom_site_refinement_flags_adp
_atom_site_refinement_flags_occupancy
_atom_site_disorder_assembly
_atom_site_disorder_group
Tb1 Tb 0.666667 0.333333 0.500000 0.0208(6) Uani 1 6 d S T P . .
Tb2 Tb 1.000000 1.000000 1.000000 0.0202(5) Uani 1 6 d S T P . .
Ti1 Ti 0.4673(2) 0.3650(2) 0.56302(12) 0.0297(7) Uani 1 1 d . . . . .
Ti2 Ti 0.8108(2) 0.7624(2) 0.93696(11) 0.0284(6) Uani 1 1 d . . . . .
O1 O 0.5039(12) 0.3089(12) 0.500000 0.028(3) Uani 1 2 d S TU P . .
O2 O 0.4880(12) 0.4623(12) 0.500000 0.035(4) Uani 1 2 d S TU P C .
O3 O 0.3300(9) 0.2956(10) 0.5642(5) 0.042(3) Uani 1 1 d D U . . .
O4 O 0.4819(10) 0.4545(11) 0.6221(5) 0.043(3) Uani 1 1 d . U . . .
O5 O 0.4704(10) 0.2598(9) 0.6146(5) 0.039(3) Uani 1 1 d . U . . .
O6 O 0.6328(9) 0.4354(8) 0.5749(5) 0.030(2) Uani 1 1 d . U . . .
O21 O 0.8371(13) 0.8514(13) 1.000000 0.032(4) Uani 1 2 d S TU P . .
O22 O 0.8340(14) 0.6881(11) 1.000000 0.034(3) Uani 1 2 d S TU P G .
O23 O 0.6748(10) 0.6844(10) 0.9364(4) 0.041(3) Uani 1 1 d D U . . .
O24 O 0.8308(10) 0.6927(9) 0.8769(5) 0.041(3) Uani 1 1 d . U . . .
O25 O 0.9780(9) 0.8685(9) 0.9252(4) 0.028(2) Uani 1 1 d . U . . .
O26 O 0.8069(11) 0.8693(10) 0.8855(5) 0.038(3) Uani 1 1 d . U . . .
C2 C 0.485(2) 0.560(2) 0.500000 0.051(7) Uani 1 2 d S TU P . .
H2A H 0.478414 0.560671 0.542173 0.061 Uiso 0.5 1 calc R U P A -1
C2A C 0.588(3) 0.650(3) 0.500000 0.081(11) Uani 1 2 d S TU P C .
H2AA H 0.582815 0.713157 0.500000 0.121 Uiso 0.5 1 calc R U P B -1
H2AB H 0.625064 0.649012 0.533904 0.121 Uiso 0.5 1 calc R U P B -1
H2AC H 0.625064 0.649011 0.466096 0.121 Uiso 0.5 1 calc R U P B -1
C2B C 0.362(5) 0.533(4) 0.489(4) 0.09(2) Uani 0.5 1 d . U P C -1
H2BA H 0.314954 0.458966 0.493860 0.132 Uiso 0.5 1 calc R U P C -1
H2BB H 0.344626 0.571020 0.517266 0.132 Uiso 0.5 1 calc R U P C -1
H2BC H 0.355406 0.554653 0.451134 0.132 Uiso 0.5 1 calc R U P C -1
C3 C 0.250(2) 0.251(2) 0.6072(14) 0.055(7) Uiso 0.52(2) 1 d D U P D 1
H3 H 0.284046 0.256034 0.644597 0.066 Uiso 0.52(2) 1 calc R U P D 1
C3A C 0.193(3) 0.304(4) 0.611(2) 0.074(8) Uiso 0.52(2) 1 d D U P D 1
H3AA H 0.240478 0.376848 0.619668 0.111 Uiso 0.52(2) 1 calc R U P D 1
H3AB H 0.158881 0.298351 0.574627 0.111 Uiso 0.52(2) 1 calc R U P D 1
H3AC H 0.141249 0.272740 0.640896 0.111 Uiso 0.52(2) 1 calc R U P D 1
C3B C 0.183(3) 0.144(2) 0.594(2) 0.074(8) Uiso 0.52(2) 1 d D U P D 1
H3BA H 0.224040 0.109004 0.592000 0.111 Uiso 0.52(2) 1 calc R U P D 1
H3BB H 0.131394 0.112053 0.624298 0.111 Uiso 0.52(2) 1 calc R U P D 1
H3BC H 0.149026 0.137663 0.558029 0.111 Uiso 0.52(2) 1 calc R U P D 1
C3' C 0.224(2) 0.220(2) 0.5592(17) 0.055(7) Uiso 0.48(2) 1 d D U P D 2
H3A' H 0.206782 0.229851 0.519658 0.066 Uiso 0.48(2) 1 calc R U P D 2
C3A' C 0.162(3) 0.245(4) 0.593(2) 0.074(8) Uiso 0.48(2) 1 d D U P D 2
H3AD H 0.185985 0.319539 0.589927 0.111 Uiso 0.48(2) 1 calc R U P D 2
H3AE H 0.089711 0.205806 0.580429 0.111 Uiso 0.48(2) 1 calc R U P D 2
H3AF H 0.165969 0.228517 0.632924 0.111 Uiso 0.48(2) 1 calc R U P D 2
C3B' C 0.197(3) 0.117(2) 0.561(2) 0.074(8) Uiso 0.48(2) 1 d D U P D 2
H3BD H 0.122184 0.074097 0.556623 0.111 Uiso 0.48(2) 1 calc R U P D 2
H3BE H 0.231355 0.102818 0.529241 0.111 Uiso 0.48(2) 1 calc R U P D 2
H3BF H 0.219188 0.101997 0.596638 0.111 Uiso 0.48(2) 1 calc R U P D 2
C11 C 0.5536(16) 0.5290(14) 0.6539(8) 0.043(4) Uani 1 1 d . U . . .
C12 C 0.5271(19) 0.5806(16) 0.6938(8) 0.052(5) Uani 1 1 d . U . . .
H12A H 0.458022 0.567218 0.696595 0.062 Uiso 1 1 calc R U . . .
C13 C 0.601(2) 0.650(2) 0.7284(10) 0.072(7) Uani 1 1 d . U . . .
H13A H 0.579738 0.680692 0.756478 0.087 Uiso 1 1 calc R U . . .
C14 C 0.698(2) 0.679(2) 0.7277(10) 0.067(6) Uani 1 1 d . U . . .
H14A H 0.745816 0.731910 0.751937 0.080 Uiso 1 1 calc R U . . .
C15 C 0.729(2) 0.6290(19) 0.6898(9) 0.060(6) Uani 1 1 d . U . . .
H15A H 0.799666 0.646090 0.688848 0.071 Uiso 1 1 calc R U . . .
C16 C 0.6563(15) 0.5519(15) 0.6522(7) 0.039(4) Uani 1 1 d . U . . .
C17 C 0.4981(15) 0.1922(16) 0.6122(8) 0.040(4) Uani 1 1 d . U . . .
C22 C 0.838(3) 0.594(3) 1.000000 0.066(9) Uani 1 2 d S TU P . .
H22' H 0.825303 0.577390 0.958676 0.080 Uiso 0.5 1 calc R U P E -1
C22A C 0.956(6) 0.642(7) 1.000000 0.16(3) Uani 1 2 d S TU P G .
H22A H 0.987676 0.706617 0.978503 0.243 Uiso 0.5 1 calc R U P F -1
H22B H 0.981703 0.655779 1.039084 0.243 Uiso 0.5 1 calc R U P F -1
H22C H 0.974401 0.593635 0.982413 0.243 Uiso 0.5 1 calc R U P F -1
C22B C 0.749(6) 0.507(3) 1.0210(18) 0.080(14) Uani 0.5 1 d . U P G -1
H22D H 0.758728 0.446522 1.019421 0.120 Uiso 0.5 1 calc R U P G -1
H22E H 0.737676 0.519377 1.060411 0.120 Uiso 0.5 1 calc R U P G -1
H22F H 0.689263 0.493744 0.998016 0.120 Uiso 0.5 1 calc R U P G -1
C23 C 0.604(3) 0.642(3) 0.8889(16) 0.066(9) Uiso 0.49(2) 1 d D U P H 1
H23A H 0.641433 0.674643 0.853003 0.079 Uiso 0.49(2) 1 calc R U P H 1
C23A C 0.518(4) 0.660(4) 0.896(2) 0.075(7) Uiso 0.49(2) 1 d D U P H 1
H23B H 0.471064 0.630756 0.863407 0.113 Uiso 0.49(2) 1 calc R U P H 1
H23C H 0.480970 0.627434 0.930795 0.113 Uiso 0.49(2) 1 calc R U P H 1
H23D H 0.544376 0.734719 0.897597 0.113 Uiso 0.49(2) 1 calc R U P H 1
C23B C 0.560(4) 0.530(3) 0.885(2) 0.075(7) Uiso 0.49(2) 1 d D U P H 1
H23E H 0.616126 0.514540 0.880319 0.113 Uiso 0.49(2) 1 calc R U P H 1
H23F H 0.521605 0.497530 0.919659 0.113 Uiso 0.49(2) 1 calc R U P H 1
H23G H 0.513660 0.503876 0.852306 0.113 Uiso 0.49(2) 1 calc R U P H 1
C23' C 0.567(2) 0.632(3) 0.9399(17) 0.066(9) Uiso 0.51(2) 1 d D U P H 2
H23H H 0.542572 0.593757 0.976609 0.079 Uiso 0.51(2) 1 calc R U P H 2
C23C C 0.552(5) 0.717(4) 0.939(2) 0.075(7) Uiso 0.51(2) 1 d D U P H 2
H23I H 0.478426 0.693972 0.940746 0.113 Uiso 0.51(2) 1 calc R U P H 2
H23J H 0.588127 0.762734 0.970834 0.113 Uiso 0.51(2) 1 calc R U P H 2
H23K H 0.580691 0.755724 0.903181 0.113 Uiso 0.51(2) 1 calc R U P H 2
C23D C 0.518(4) 0.565(4) 0.893(2) 0.075(7) Uiso 0.51(2) 1 d D U P H 2
H23L H 0.443171 0.529760 0.897373 0.113 Uiso 0.51(2) 1 calc R U P H 2
H23M H 0.538348 0.604989 0.857741 0.113 Uiso 0.51(2) 1 calc R U P H 2
H23N H 0.540416 0.512866 0.891218 0.113 Uiso 0.51(2) 1 calc R U P H 2
C31 C 0.9046(15) 0.6987(13) 0.8435(7) 0.039(4) Uani 1 1 d . U . . .
C32 C 0.8807(18) 0.6213(19) 0.8038(9) 0.057(5) Uani 1 1 d . U . . .
H32A H 0.812691 0.563305 0.802619 0.069 Uiso 1 1 calc R U . . .
C33 C 0.955(2) 0.627(2) 0.7655(10) 0.068(6) Uani 1 1 d . U . . .
H33A H 0.936374 0.575166 0.737480 0.081 Uiso 1 1 calc R U . . .
C34 C 1.061(2) 0.713(2) 0.7688(12) 0.081(8) Uani 1 1 d . U . . .
H34A H 1.112816 0.718754 0.743547 0.097 Uiso 1 1 calc R U . . .
C35 C 1.0823(19) 0.7862(18) 0.8099(9) 0.055(5) Uani 1 1 d . U . . .
H35A H 1.150988 0.842570 0.813051 0.066 Uiso 1 1 calc R U . . .
C36 C 1.0081(15) 0.7813(14) 0.8472(8) 0.038(4) Uani 1 1 d . U . . .
C37 C 0.8261(14) 0.9603(14) 0.8887(7) 0.030(4) Uani 1 1 d . U . . .

loop_
_atom_site_aniso_label
_atom_site_aniso_U_11
_atom_site_aniso_U_22
_atom_site_aniso_U_33
_atom_site_aniso_U_23
_atom_site_aniso_U_13
_atom_site_aniso_U_12
Tb1 0.0193(7) 0.0193(7) 0.0237(12) 0.000 0.000 0.0097(4)
Tb2 0.0197(7) 0.0197(7) 0.0210(11) 0.000 0.000 0.0099(4)
Ti1 0.0247(14) 0.0290(15) 0.0361(16) -0.0023(11) 0.0039(11) 0.0138(12)
Ti2 0.0265(15) 0.0238(14) 0.0286(14) -0.0024(10) -0.0014(11) 0.0078(12)
O1 0.024(7) 0.027(7) 0.039(7) 0.000 0.000 0.018(6)
O2 0.034(8) 0.031(7) 0.048(8) 0.000 0.000 0.022(7)
O3 0.025(5) 0.038(6) 0.057(7) 0.008(5) 0.007(5) 0.011(5)
O4 0.033(6) 0.054(7) 0.050(6) -0.007(5) 0.004(5) 0.027(5)
O5 0.050(7) 0.042(6) 0.028(5) 0.006(4) 0.010(5) 0.027(5)
O6 0.032(5) 0.027(5) 0.034(5) 0.000(4) 0.001(4) 0.016(4)
O21 0.035(8) 0.027(7) 0.024(6) 0.000 0.000 0.007(6)
O22 0.045(9) 0.025(7) 0.035(7) 0.000 0.000 0.021(7)
O23 0.035(6) 0.034(6) 0.040(5) -0.008(5) 0.001(5) 0.006(5)
O24 0.047(7) 0.034(6) 0.036(5) -0.011(4) -0.006(5) 0.016(5)
O25 0.032(6) 0.025(5) 0.027(5) -0.002(4) 0.005(4) 0.014(4)
O26 0.042(6) 0.038(6) 0.034(6) -0.004(5) -0.007(5) 0.019(5)
C2 0.057(13) 0.035(11) 0.069(13) 0.000 0.000 0.029(10)
C2A 0.08(2) 0.059(18) 0.11(2) 0.000 0.000 0.045(17)
C2B 0.11(3) 0.08(2) 0.10(4) -0.01(2) -0.02(2) 0.06(2)
C11 0.054(9) 0.028(7) 0.044(8) -0.001(7) 0.009(7) 0.020(7)
C12 0.066(11) 0.041(9) 0.052(9) -0.006(8) 0.015(8) 0.029(8)
C13 0.084(12) 0.082(13) 0.047(9) -0.018(9) 0.003(9) 0.039(10)
C14 0.067(11) 0.077(12) 0.053(9) -0.028(9) -0.009(8) 0.033(9)
C15 0.060(11) 0.058(11) 0.056(10) -0.013(8) -0.002(8) 0.025(9)
C16 0.048(9) 0.042(8) 0.026(7) -0.006(6) -0.004(6) 0.023(7)
C17 0.039(8) 0.045(9) 0.026(7) -0.001(7) 0.002(6) 0.014(7)
C22 0.070(14) 0.062(14) 0.053(13) 0.000 0.000 0.022(11)
C22A 0.17(4) 0.17(4) 0.15(3) 0.000 0.000 0.08(3)
C22B 0.11(3) 0.048(18) 0.09(2) 0.019(16) 0.00(2) 0.04(2)
C31 0.054(9) 0.034(8) 0.032(7) -0.003(6) 0.005(7) 0.024(7)
C32 0.061(10) 0.051(10) 0.056(9) -0.019(8) -0.007(8) 0.026(8)
C33 0.072(12) 0.069(11) 0.057(10) -0.021(9) 0.012(9) 0.031(9)
C34 0.088(13) 0.090(14) 0.069(11) -0.032(10) 0.009(10) 0.047(10)
C35 0.054(10) 0.064(10) 0.048(9) -0.019(8) 0.009(8) 0.031(8)
C36 0.039(8) 0.035(8) 0.041(8) -0.006(6) 0.005(7) 0.020(7)
C37 0.031(8) 0.038(8) 0.029(7) 0.005(6) 0.004(6) 0.022(6)

loop_
_atom_type_symbol
_atom_type_description
_atom_type_scat_dispersion_real
_atom_type_scat_dispersion_imag
_atom_type_scat_source
C C 0.0181 0.0091 'International Tables Vol C Tables 4.2.6.8 and 6.1.1.4'
H H 0.0000 0.0000 'International Tables Vol C Tables 4.2.6.8 and 6.1.1.4'
O O 0.0492 0.0322 'International Tables Vol C Tables 4.2.6.8 and 6.1.1.4'
Ti Ti 0.2191 1.8069 'International Tables Vol C Tables 4.2.6.8 and 6.1.1.4'
Tb Tb -9.1472 9.1891 'International Tables Vol C Tables 4.2.6.8 and 6.1.1.4'

loop_
_geom_angle_atom_site_label_1
_geom_angle_atom_site_label_2
_geom_angle_atom_site_label_3
_geom_angle
_geom_angle_site_symmetry_1
_geom_angle_site_symmetry_3
O1 Tb1 O1 120.000(3) 2_655 3_665
O1 Tb1 O1 120.000(2) 2_655 .
O1 Tb1 O1 119.999(2) 3_665 .
O1 Tb1 O6 135.7(2) 2_655 .
O1 Tb1 O6 72.9(4) 3_665 .
O1 Tb1 O6 65.1(4) . .
O1 Tb1 O6 72.9(4) 2_655 3_665
O1 Tb1 O6 65.1(4) 3_665 3_665
O1 Tb1 O6 135.7(2) . 3_665
O6 Tb1 O6 77.1(4) . 3_665
O1 Tb1 O6 65.1(4) 2_655 5_656
O1 Tb1 O6 135.7(2) 3_665 5_656
O1 Tb1 O6 72.9(4) . 5_656
O6 Tb1 O6 137.85(18) . 5_656
O6 Tb1 O6 137.85(18) 3_665 5_656
O1 Tb1 O6 72.9(4) 2_655 6_666
O1 Tb1 O6 65.1(4) 3_665 6_666
O1 Tb1 O6 135.7(2) . 6_666
O6 Tb1 O6 137.85(19) . 6_666
O6 Tb1 O6 88.0(5) 3_665 6_666
O6 Tb1 O6 77.0(4) 5_656 6_666
O1 Tb1 O6 65.1(4) 2_655 2_655
O1 Tb1 O6 135.7(2) 3_665 2_655
O1 Tb1 O6 72.9(4) . 2_655
O6 Tb1 O6 77.0(4) . 2_655
O6 Tb1 O6 77.0(4) 3_665 2_655
O6 Tb1 O6 88.0(5) 5_656 2_655
O6 Tb1 O6 137.85(18) 6_666 2_655
O1 Tb1 O6 135.7(2) 2_655 4_556
O1 Tb1 O6 72.9(4) 3_665 4_556
O1 Tb1 O6 65.1(4) . 4_556
O6 Tb1 O6 88.0(5) . 4_556
O6 Tb1 O6 137.85(18) 3_665 4_556
O6 Tb1 O6 77.0(4) 5_656 4_556
O6 Tb1 O6 77.0(4) 6_666 4_556
O6 Tb1 O6 137.85(18) 2_655 4_556
O1 Tb1 Ti1 130.2(3) 2_655 4_556
O1 Tb1 Ti1 103.4(3) 3_665 4_556
O1 Tb1 Ti1 28.75(19) . 4_556
O6 Tb1 Ti1 77.4(3) . 4_556
O6 Tb1 Ti1 154.1(2) 3_665 4_556
O6 Tb1 Ti1 67.0(3) 5_656 4_556
O6 Tb1 Ti1 108.7(2) 6_666 4_556
O6 Tb1 Ti1 100.9(2) 2_655 4_556
O6 Tb1 Ti1 37.0(3) 4_556 4_556
O1 Tb1 Ti1 103.4(3) 2_655 3_665
O1 Tb1 Ti1 28.75(19) 3_665 3_665
O1 Tb1 Ti1 130.2(3) . 3_665
O6 Tb1 Ti1 67.0(3) . 3_665
O6 Tb1 Ti1 37.0(3) 3_665 3_665
O6 Tb1 Ti1 154.1(2) 5_656 3_665
O6 Tb1 Ti1 77.4(3) 6_666 3_665
O6 Tb1 Ti1 108.7(2) 2_655 3_665
O6 Tb1 Ti1 100.9(3) 4_556 3_665
Ti1 Tb1 Ti1 125.95(2) 4_556 3_665
O1 Tb1 Ti1 103.4(3) 2_655 6_666
O1 Tb1 Ti1 28.75(19) 3_665 6_666
O1 Tb1 Ti1 130.2(3) . 6_666
O6 Tb1 Ti1 100.9(3) . 6_666
O6 Tb1 Ti1 77.4(3) 3_665 6_666
O6 Tb1 Ti1 108.7(2) 5_656 6_666
O6 Tb1 Ti1 37.0(3) 6_666 6_666
O6 Tb1 Ti1 154.1(2) 2_655 6_666
O6 Tb1 Ti1 67.0(3) 4_556 6_666
Ti1 Tb1 Ti1 103.83(5) 4_556 6_666
Ti1 Tb1 Ti1 49.31(9) 3_665 6_666
O21 Tb2 O21 120.000(17) 3_675 2_765
O21 Tb2 O21 119.999(7) 3_675 .
O21 Tb2 O21 120.001(5) 2_765 .
O21 Tb2 O25 71.9(4) 3_675 5_767
O21 Tb2 O25 66.1(4) 2_765 5_767
O21 Tb2 O25 135.7(2) . 5_767
O21 Tb2 O25 66.1(4) 3_675 3_675
O21 Tb2 O25 135.7(2) 2_765 3_675
O21 Tb2 O25 71.9(4) . 3_675
O25 Tb2 O25 137.90(18) 5_767 3_675
O21 Tb2 O25 66.1(4) 3_675 6_677
O21 Tb2 O25 135.7(2) 2_765 6_677
O21 Tb2 O25 71.9(4) . 6_677
O25 Tb2 O25 76.9(4) 5_767 6_677
O25 Tb2 O25 88.2(5) 3_675 6_677
O21 Tb2 O25 135.7(2) 3_675 4_557
O21 Tb2 O25 71.9(4) 2_765 4_557
O21 Tb2 O25 66.1(4) . 4_557
O25 Tb2 O25 76.9(4) 5_767 4_557
O25 Tb2 O25 137.90(19) 3_675 4_557
O25 Tb2 O25 76.9(4) 6_677 4_557
O21 Tb2 O25 71.9(4) 3_675 2_765
O21 Tb2 O25 66.1(4) 2_765 2_765
O21 Tb2 O25 135.7(2) . 2_765
O25 Tb2 O25 88.2(5) 5_767 2_765
O25 Tb2 O25 76.9(4) 3_675 2_765
O25 Tb2 O25 137.90(18) 6_677 2_765
O25 Tb2 O25 137.90(18) 4_557 2_765
O21 Tb2 O25 135.7(2) 3_675 .
O21 Tb2 O25 71.9(4) 2_765 .
O21 Tb2 O25 66.1(4) . .
O25 Tb2 O25 137.90(18) 5_767 .
O25 Tb2 O25 76.9(4) 3_675 .
O25 Tb2 O25 137.90(19) 6_677 .
O25 Tb2 O25 88.2(5) 4_557 .
O25 Tb2 O25 76.9(4) 2_765 .
O21 Tb2 Ti2 103.0(4) 3_675 5_767
O21 Tb2 Ti2 28.9(2) 2_765 5_767
O21 Tb2 Ti2 130.6(4) . 5_767
O25 Tb2 Ti2 37.8(3) 5_767 5_767
O25 Tb2 Ti2 154.6(3) 3_675 5_767
O25 Tb2 Ti2 108.9(2) 6_677 5_767
O25 Tb2 Ti2 66.3(3) 4_557 5_767
O25 Tb2 Ti2 77.8(2) 2_765 5_767
O25 Tb2 Ti2 100.2(3) . 5_767
O21 Tb2 Ti2 103.0(4) 3_675 2_765
O21 Tb2 Ti2 28.9(2) 2_765 2_765
O21 Tb2 Ti2 130.6(4) . 2_765
O25 Tb2 Ti2 77.8(2) 5_767 2_765
O25 Tb2 Ti2 108.9(2) 3_675 2_765
O25 Tb2 Ti2 154.6(3) 6_677 2_765
O25 Tb2 Ti2 100.2(3) 4_557 2_765
O25 Tb2 Ti2 37.8(3) 2_765 2_765
O25 Tb2 Ti2 66.3(3) . 2_765
Ti2 Tb2 Ti2 49.22(9) 5_767 2_765
O21 Tb2 Ti2 130.6(4) 3_675 4_557
O21 Tb2 Ti2 103.0(4) 2_765 4_557
O21 Tb2 Ti2 28.9(2) . 4_557
O25 Tb2 Ti2 108.9(3) 5_767 4_557
O25 Tb2 Ti2 100.2(3) 3_675 4_557
O25 Tb2 Ti2 66.3(3) 6_677 4_557
O25 Tb2 Ti2 37.8(3) 4_557 4_557
O25 Tb2 Ti2 154.6(3) 2_765 4_557
O25 Tb2 Ti2 77.8(3) . 4_557
Ti2 Tb2 Ti2 103.88(5) 5_767 4_557
Ti2 Tb2 Ti2 125.93(2) 2_765 4_557
O3 Ti1 O4 95.3(6) . .
O3 Ti1 O1 104.8(6) . .
O4 Ti1 O1 159.4(6) . .
O3 Ti1 O2 98.6(6) . .
O4 Ti1 O2 96.6(6) . .
O1 Ti1 O2 76.5(5) . .
O3 Ti1 O5 90.3(6) . .
O4 Ti1 O5 93.9(5) . .
O1 Ti1 O5 90.3(5) . .
O2 Ti1 O5 165.5(5) . .
O3 Ti1 O6 170.1(5) . .
O4 Ti1 O6 81.9(5) . .
O1 Ti1 O6 78.9(5) . .
O2 Ti1 O6 91.1(6) . .
O5 Ti1 O6 80.4(5) . .
O3 Ti1 Ti1 90.9(4) . 4_556
O4 Ti1 Ti1 138.3(4) . 4_556
O1 Ti1 Ti1 39.1(3) . 4_556
O2 Ti1 Ti1 41.7(3) . 4_556
O5 Ti1 Ti1 127.3(3) . 4_556
O6 Ti1 Ti1 97.4(3) . 4_556
O3 Ti1 Tb1 136.6(4) . .
O4 Ti1 Tb1 126.9(4) . .
O1 Ti1 Tb1 34.7(4) . .
O2 Ti1 Tb1 87.2(4) . .
O5 Ti1 Tb1 78.5(4) . .
O6 Ti1 Tb1 45.0(3) . .
Ti1 Ti1 Tb1 65.34(5) 4_556 .
O23 Ti2 O24 94.5(6) . .
O23 Ti2 O21 103.6(7) . .
O24 Ti2 O21 161.5(7) . .
O23 Ti2 O22 95.8(7) . .
O24 Ti2 O22 97.7(5) . .
O21 Ti2 O22 76.8(6) . .
O23 Ti2 O26 92.2(6) . .
O24 Ti2 O26 93.5(5) . .
O21 Ti2 O26 89.7(6) . .
O22 Ti2 O26 165.6(5) . .
O23 Ti2 O25 171.4(5) . .
O24 Ti2 O25 82.3(5) . .
O21 Ti2 O25 80.3(6) . .
O22 Ti2 O25 92.5(6) . .
O26 Ti2 O25 80.1(5) . .
O23 Ti2 Ti2 90.5(3) . 4_557
O24 Ti2 Ti2 139.3(4) . 4_557
O21 Ti2 Ti2 38.5(4) . 4_557
O22 Ti2 Ti2 41.6(3) . 4_557
O26 Ti2 Ti2 126.7(4) . 4_557
O25 Ti2 Ti2 97.2(3) . 4_557
O23 Ti2 Tb2 137.4(4) . .
O24 Ti2 Tb2 127.0(4) . .
O21 Ti2 Tb2 36.4(5) . .
O22 Ti2 Tb2 88.3(4) . .
O26 Ti2 Tb2 77.7(4) . .
O25 Ti2 Tb2 44.7(3) . .
Ti2 Ti2 Tb2 65.39(4) 4_557 .
Ti1 O1 Ti1 101.8(7) 4_556 .
Ti1 O1 Tb1 116.5(5) 4_556 .
Ti1 O1 Tb1 116.5(5) . .
C2 O2 Ti1 130.4(5) . 4_556
C2 O2 Ti1 130.4(5) . .
Ti1 O2 Ti1 96.5(7) 4_556 .
C3' O3 Ti1 165.2(16) . .
C3 O3 Ti1 136.3(16) . .
C11 O4 Ti1 141.3(12) . .
C17 O5 Ti1 137.8(13) . .
C17 O6 Ti1 130.9(12) 3_665 .
C17 O6 Tb1 130.8(12) 3_665 .
Ti1 O6 Tb1 98.0(4) . .
Ti2 O21 Ti2 103.0(8) 4_557 .
Ti2 O21 Tb2 114.7(6) 4_557 .
Ti2 O21 Tb2 114.7(6) . .
C22 O22 Ti2 130.6(4) . 4_557
C22 O22 Ti2 130.6(4) . .
Ti2 O22 Ti2 96.9(7) 4_557 .
C23' O23 Ti2 173.1(19) . .
C23 O23 Ti2 130.0(18) . .
C31 O24 Ti2 140.8(11) . .
C37 O25 Ti2 129.6(11) 2_765 .
C37 O25 Tb2 132.7(11) 2_765 .
Ti2 O25 Tb2 97.5(4) . .
C37 O26 Ti2 137.9(13) . .
C2A C2 O2 112(3) . .
C2A C2 C2B 138(3) . .
O2 C2 C2B 109(3) . .
C2A C2 H2A 93.1 . .
O2 C2 H2A 93.1 . .
C2B C2 H2A 93.1 . .
C2 C2A H2AA 109.5 . .
C2 C2A H2AB 109.5 . .
H2AA C2A H2AB 109.5 . .
C2 C2A H2AC 109.5 . .
H2AA C2A H2AC 109.5 . .
H2AB C2A H2AC 109.5 . .
C2 C2B H2BA 109.5 . .
C2 C2B H2BB 109.5 . .
H2BA C2B H2BB 109.5 . .
C2 C2B H2BC 109.5 . .
H2BA C2B H2BC 109.5 . .
H2BB C2B H2BC 109.5 . .
C3B C3 C3A 111(3) . .
C3B C3 O3 109(2) . .
C3A C3 O3 112(2) . .
C3B C3 H3 108.6 . .
C3A C3 H3 108.6 . .
O3 C3 H3 108.6 . .
C3 C3A H3AA 109.5 . .
C3 C3A H3AB 109.5 . .
H3AA C3A H3AB 109.5 . .
C3 C3A H3AC 109.5 . .
H3AA C3A H3AC 109.5 . .
H3AB C3A H3AC 109.5 . .
C3 C3B H3BA 109.5 . .
C3 C3B H3BB 109.5 . .
H3BA C3B H3BB 109.5 . .
C3 C3B H3BC 109.5 . .
H3BA C3B H3BC 109.5 . .
H3BB C3B H3BC 109.5 . .
C3B' C3' O3 118(3) . .
C3B' C3' C3A' 115(3) . .
O3 C3' C3A' 111(2) . .
C3B' C3' H3A' 103.4 . .
O3 C3' H3A' 103.4 . .
C3A' C3' H3A' 103.4 . .
C3' C3A' H3AD 109.5 . .
C3' C3A' H3AE 109.5 . .
H3AD C3A' H3AE 109.5 . .
C3' C3A' H3AF 109.5 . .
H3AD C3A' H3AF 109.5 . .
H3AE C3A' H3AF 109.5 . .
C3' C3B' H3BD 109.5 . .
C3' C3B' H3BE 109.5 . .
H3BD C3B' H3BE 109.5 . .
C3' C3B' H3BF 109.5 . .
H3BD C3B' H3BF 109.5 . .
H3BE C3B' H3BF 109.5 . .
O4 C11 C12 120.9(19) . .
O4 C11 C16 121.1(17) . .
C12 C11 C16 117.8(19) . .
C13 C12 C11 119(2) . .
C13 C12 H12A 120.6 . .
C11 C12 H12A 120.6 . .
C14 C13 C12 127(2) . .
C14 C13 H13A 116.4 . .
C12 C13 H13A 116.4 . .
C13 C14 C15 117(3) . .
C13 C14 H14A 121.5 . .
C15 C14 H14A 121.5 . .
C14 C15 C16 120(2) . .
C14 C15 H15A 119.8 . .
C16 C15 H15A 119.8 . .
C11 C16 C15 118.7(19) . .
C11 C16 C17 123.1(17) . 3_665
C15 C16 C17 118.2(19) . 3_665
O5 C17 O6 121.6(18) . 2_655
O5 C17 C16 117.2(17) . 2_655
O6 C17 C16 121.1(18) 2_655 2_655
C22B C22 O22 115(4) . .
C22B C22 C22A 140(5) . .
O22 C22 C22A 98(4) . .
C22B C22 H22' 98.3 . .
O22 C22 H22' 98.3 . .
C22A C22 H22' 98.3 . .
C22 C22A H22A 109.5 . .
C22 C22A H22B 109.5 . .
H22A C22A H22B 109.5 . .
C22 C22A H22C 109.5 . .
H22A C22A H22C 109.5 . .
H22B C22A H22C 109.5 . .
C22 C22B H22D 109.5 . .
C22 C22B H22E 109.5 . .
H22D C22B H22E 109.5 . .
C22 C22B H22F 109.5 . .
H22D C22B H22F 109.5 . .
H22E C22B H22F 109.5 . .
C23A C23 O23 111(4) . .
C23A C23 C23B 107(3) . .
O23 C23 C23B 111(4) . .
C23A C23 H23A 109.3 . .
O23 C23 H23A 109.3 . .
C23B C23 H23A 109.3 . .
C23 C23A H23B 109.5 . .
C23 C23A H23C 109.5 . .
H23B C23A H23C 109.5 . .
C23 C23A H23D 109.5 . .
H23B C23A H23D 109.5 . .
H23C C23A H23D 109.5 . .
C23 C23B H23E 109.5 . .
C23 C23B H23F 109.5 . .
H23E C23B H23F 109.5 . .
C23 C23B H23G 109.5 . .
H23E C23B H23G 109.5 . .
H23F C23B H23G 109.5 . .
O23 C23' C23C 98(4) . .
O23 C23' C23D 113(4) . .
C23C C23' C23D 112(3) . .
O23 C23' H23H 111.1 . .
C23C C23' H23H 111.1 . .
C23D C23' H23H 111.1 . .
C23' C23C H23I 109.5 . .
C23' C23C H23J 109.5 . .
H23I C23C H23J 109.5 . .
C23' C23C H23K 109.5 . .
H23I C23C H23K 109.5 . .
H23J C23C H23K 109.5 . .
C23' C23D H23L 109.5 . .
C23' C23D H23M 109.5 . .
H23L C23D H23M 109.5 . .
C23' C23D H23N 109.5 . .
H23L C23D H23N 109.5 . .
H23M C23D H23N 109.5 . .
O24 C31 C32 119.2(18) . .
O24 C31 C36 122.2(15) . .
C32 C31 C36 118.6(18) . .
C31 C32 C33 121(2) . .
C31 C32 H32A 119.4 . .
C33 C32 H32A 119.4 . .
C32 C33 C34 120(2) . .
C32 C33 H33A 120.1 . .
C34 C33 H33A 120.1 . .
C35 C34 C33 117(2) . .
C35 C34 H34A 121.4 . .
C33 C34 H34A 121.4 . .
C34 C35 C36 123(2) . .
C34 C35 H35A 118.6 . .
C36 C35 H35A 118.6 . .
C35 C36 C31 120.2(18) . .
C35 C36 C37 118.0(18) . 2_765
C31 C36 C37 121.8(16) . 2_765
O26 C37 O25 120.6(17) . 3_675
O26 C37 C36 116.2(17) . 3_675
O25 C37 C36 123.2(16) 3_675 3_675

loop_
_geom_bond_atom_site_label_1
_geom_bond_atom_site_label_2
_geom_bond_distance
_geom_bond_site_symmetry_2
Tb1 O1 2.270(15) 2_655
Tb1 O1 2.270(15) 3_665
Tb1 O1 2.270(15) .
Tb1 O6 2.545(11) .
Tb1 O6 2.545(11) 3_665
Tb1 O6 2.545(11) 5_656
Tb1 O6 2.545(11) 6_666
Tb1 O6 2.545(11) 2_655
Tb1 O6 2.545(11) 4_556
Tb1 Ti1 3.565(3) 4_556
Tb1 Ti1 3.565(3) 3_665
Tb1 Ti1 3.565(3) 6_666
Tb2 O21 2.334(16) 3_675
Tb2 O21 2.334(16) 2_765
Tb2 O21 2.334(17) .
Tb2 O25 2.536(10) 5_767
Tb2 O25 2.536(10) 3_675
Tb2 O25 2.536(10) 6_677
Tb2 O25 2.536(10) 4_557
Tb2 O25 2.536(10) 2_765
Tb2 O25 2.536(10) .
Tb2 Ti2 3.573(3) 5_767
Tb2 Ti2 3.573(3) 2_765
Tb2 Ti2 3.573(3) 4_557
Ti1 O3 1.776(13) .
Ti1 O4 1.867(13) .
Ti1 O1 1.917(9) .
Ti1 O2 1.993(11) .
Ti1 O5 2.006(12) .
Ti1 O6 2.167(12) .
Ti1 Ti1 2.975(6) 4_556
Ti2 O23 1.765(14) .
Ti2 O24 1.869(11) .
Ti2 O21 1.901(11) .
Ti2 O22 1.988(11) .
Ti2 O26 2.029(13) .
Ti2 O25 2.207(12) .
Ti2 Ti2 2.976(5) 4_557
O2 C2 1.49(3) .
O3 C3' 1.41(3) .
O3 C3 1.45(3) .
O4 C11 1.33(2) .
O5 C17 1.27(2) .
O6 C17 1.30(2) 3_665
O22 C22 1.44(5) .
O23 C23' 1.40(3) .
O23 C23 1.45(3) .
O24 C31 1.32(2) .
O25 C37 1.28(2) 2_765
O26 C37 1.24(2) .
C2 C2A 1.45(5) .
C2 C2B 1.69(6) .
C2 H2A 1.0000 .
C2A H2AA 0.9800 .
C2A H2AB 0.9800 .
C2A H2AC 0.9800 .
C2B H2BA 0.9800 .
C2B H2BB 0.9800 .
C2B H2BC 0.9800 .
C3 C3B 1.43(3) .
C3 C3A 1.43(3) .
C3 H3 1.0000 .
C3A H3AA 0.9800 .
C3A H3AB 0.9800 .
C3A H3AC 0.9800 .
C3B H3BA 0.9800 .
C3B H3BB 0.9800 .
C3B H3BC 0.9800 .
C3' C3B' 1.38(3) .
C3' C3A' 1.42(3) .
C3' H3A' 1.0000 .
C3A' H3AD 0.9800 .
C3A' H3AE 0.9800 .
C3A' H3AF 0.9800 .
C3B' H3BD 0.9800 .
C3B' H3BE 0.9800 .
C3B' H3BF 0.9800 .
C11 C12 1.39(3) .
C11 C16 1.40(3) .
C12 C13 1.35(4) .
C12 H12A 0.9500 .
C13 C14 1.28(4) .
C13 H13A 0.9500 .
C14 C15 1.38(3) .
C14 H14A 0.9500 .
C15 C16 1.43(3) .
C15 H15A 0.9500 .
C16 C17 1.48(3) 3_665
C22 C22B 1.40(7) .
C22 C22A 1.54(9) .
C22 H22' 1.0000 .
C22A H22A 0.9800 .
C22A H22B 0.9800 .
C22A H22C 0.9800 .
C22B H22D 0.9800 .
C22B H22E 0.9800 .
C22B H22F 0.9800 .
C23 C23A 1.45(3) .
C23 C23B 1.45(3) .
C23 H23A 1.0000 .
C23A H23B 0.9800 .
C23A H23C 0.9800 .
C23A H23D 0.9800 .
C23B H23E 0.9800 .
C23B H23F 0.9800 .
C23B H23G 0.9800 .
C23' C23C 1.40(3) .
C23' C23D 1.43(3) .
C23' H23H 1.0000 .
C23C H23I 0.9800 .
C23C H23J 0.9800 .
C23C H23K 0.9800 .
C23D H23L 0.9800 .
C23D H23M 0.9800 .
C23D H23N 0.9800 .
C31 C32 1.39(3) .
C31 C36 1.42(3) .
C32 C33 1.40(3) .
C32 H32A 0.9500 .
C33 C34 1.46(4) .
C33 H33A 0.9500 .
C34 C35 1.37(3) .
C34 H34A 0.9500 .
C35 C36 1.39(3) .
C35 H35A 0.9500 .
C36 C37 1.48(2) 2_765
